data_4035602
loop_
_publ_author_name
'Simeth, Nadja A.'
'Altmann, Lisa-Marie'
'W\"ossner, Nathalie'
'Bauer, Elisabeth'
'Jung, Manfred'
'K\"onig, Burkhard'

_publ_section_title
;
 Photochromic Indolyl Fulgimides as Chromo-pharmacophores Targeting
 Sirtuins.
;
_journal_issue 15
_journal_name_full 'The Journal of organic chemistry'
_journal_page_first 7919
_journal_page_last 7927
_journal_paper_doi 10.1021/acs.joc.8b00795
_journal_volume 83
_journal_year 2018
_chemical_formula_moiety 'C24 H22 N2 O2'
_chemical_formula_sum 'C24 H22 N2 O2'
_chemical_formula_weight 370.43
_space_group_crystal_system triclinic
_space_group_IT_number 2
_space_group_name_Hall '-P 1'
_space_group_name_H-M_alt 'P -1'
_atom_sites_solution_hydrogens geom
_atom_sites_solution_primary dual
_audit_creation_date 2018-05-09
_audit_creation_method
;
Olex2 1.2-alpha
(compiled 2018.04.26 svn.r3504 for OlexSys, GUI svn.r5492)
;
_cell_angle_alpha 75.798(4)
_cell_angle_beta 75.711(4)
_cell_angle_gamma 61.508(5)
_cell_formula_units_Z 2
_cell_length_a 8.4787(4)
_cell_length_b 8.6972(4)
_cell_length_c 15.3983(7)
_cell_measurement_reflns_used 13186
_cell_measurement_temperature 123.01(10)
_cell_measurement_theta_max 73.7380
_cell_measurement_theta_min 5.8250
_cell_volume 956.17(9)
_computing_cell_refinement 'CrysAlisPro 1.171.39.37b (Rigaku OD, 2017)'
_computing_data_collection 'CrysAlisPro 1.171.39.37b (Rigaku OD, 2017)'
_computing_data_reduction 'CrysAlisPro 1.171.39.37b (Rigaku OD, 2017)'
_computing_molecular_graphics 'Olex2 (Dolomanov et al., 2009)'
_computing_publication_material 'Olex2 (Dolomanov et al., 2009)'
_computing_structure_refinement 'ShelXL (Sheldrick, 2015)'
_computing_structure_solution 'ShelXT (Sheldrick, 2015)'
_diffrn_ambient_environment N~2~
_diffrn_ambient_temperature 123.01(10)
_diffrn_detector 'CCD plate'
_diffrn_detector_area_resol_mean 5.1773
_diffrn_detector_type Atlas
_diffrn_measured_fraction_theta_full 0.998
_diffrn_measured_fraction_theta_max 0.984
_diffrn_measurement_details
;
List of Runs (angles in degrees, time in seconds):

  # Type    Start    End  Width  t~exp~   \w     \q     \k     \f   Frames
--------------------------------------------------------------------------
  1  \w   -116.00 -17.00   1.00    2.50    --  -41.23 -37.00  60.00   99
  2  \w    -69.00  32.00   1.00    2.50    --  -41.23  57.00  30.00  101
  3  \w      2.00  97.00   1.00    2.50    --   41.23-125.00-120.00   95
  4  \w     13.00 114.00   1.00    2.50    --   41.23  57.00-120.00  101
  5  \w      7.00  33.00   1.00    2.50    --   44.00  89.00  97.21   26
  6  \w      9.00  35.00   1.00    2.50    --   44.00  86.00  10.94   26
  7  \w      9.00  35.00   1.00    2.50    --   44.00  86.00-113.35   26
  8  \w     18.00  45.00   1.00    2.50    --   52.00  81.00 -29.38   27
  9  \w     24.00 132.00   1.00    2.50    --   56.00  76.00 166.90  108
 10  \w     28.00 135.00   1.00    2.50    --   60.00  75.00 111.04  107
 11  \w     28.00 135.00   1.00    2.50    --   60.00  75.00 -16.78  107
 12  \w     32.00 139.00   1.00    2.50    --   64.00  75.00  67.85  107
 13  \w     32.00 140.00   1.00    2.50    --   64.00  76.00  14.70  108
 14  \w     36.00 144.00   1.00    2.50    --   68.00  76.00 -56.93  108
 15  \w     36.00 144.00   1.00    2.50    --   68.00  76.00 -92.18  108
 16  \w     36.00 143.00   1.00    2.50    --   68.00  75.00-130.50  107
 17  \w     36.00 144.00   1.00    2.50    --   68.00  76.00 176.50  108
 18  \w     43.00 144.00   1.00    2.50    --   72.00  61.00 113.66  101
 19  \w     54.00 153.00   1.00   10.00    --   80.00  48.00 178.69   99
 20  \w     66.00 158.00   1.00   10.00    --   96.00  68.00 -70.15   92
 21  \w     35.00 126.00   1.00   10.00    --  106.46 -61.00 150.00   91
 22  \w     84.00 109.00   1.00   10.00    --  106.46 -94.00 -30.00   25
 23  \w     32.00  93.00   1.00   10.00    --  106.46 -94.00   0.00   61
 24  \w     26.00  62.00   1.00   10.00    --  106.46 -94.00 -30.00   36
 25  \w     74.00 156.00   1.00   10.00    --  106.46  77.00 -60.00   82
 26  \w     77.00 158.00   1.00   10.00    --  106.46  61.00  60.00   81
 27  \w     81.00 108.00   1.00   10.00    --  106.46  61.00   0.00   27
 28  \w     24.00 107.00   1.00   10.00    --  106.46 -94.00 120.00   83
 29  \w    115.00 151.00   1.00   10.00    --  106.46  61.00-120.00   36
 30  \w     77.00 105.00   1.00   10.00    --  106.46  61.00-120.00   28
 31  \w     74.00 149.00   1.00   10.00    --  106.46  77.00 120.00   75
 32  \w    111.00 157.00   1.00   10.00    --  106.46  77.00 -30.00   46
 33  \w     74.00 100.00   1.00   10.00    --  106.46  77.00 -30.00   26
 34  \w     27.00  92.00   1.00   10.00    --  106.46 -94.00 -60.00   65
 35  \w     77.00 154.00   1.00   10.00    --  106.46  61.00 -90.00   77
 36  \w    112.00 146.00   1.00   10.00    --  106.46  77.00   0.00   34
 37  \w     34.00  72.00   1.00   10.00    --  106.46 -45.00  90.00   38
 38  \w     74.00 105.00   1.00   10.00    --  106.46  77.00   0.00   31
 39  \w     77.00 104.00   1.00   10.00    --  106.46  61.00  90.00   27
 40  \w     74.00 151.00   1.00   10.00    --  106.46  77.00-180.00   77
 41  \w     74.00 152.00   1.00   10.00    --  106.46  77.00 150.00   78
 42  \w     38.00  64.00   1.00   10.00    --  106.46 -45.00 -30.00   26
 43  \w     78.00 137.00   1.00   10.00    --  106.46  61.00  30.00   59
 44  \w    117.00 144.00   1.00   10.00    --  106.46  77.00  90.00   27
 45  \w     77.00 103.00   1.00   10.00    --  106.46  61.00 -30.00   26
 46  \w     31.00  98.00   1.00   10.00    --  106.46 -94.00  60.00   67
 47  \w     74.00 153.00   1.00   10.00    --  106.46  77.00  30.00   79
 48  \w     34.00  60.00   1.00   10.00    --  106.46 -45.00  30.00   26
 49  \w     75.00 113.00   1.00   10.00    --  106.46  77.00  90.00   38
 50  \w    105.00 146.00   1.00   10.00    --  106.46  77.00-150.00   41
 51  \w     73.00 121.00   1.00   10.00    --  106.46-125.00 -90.00   48
 52  \w     74.00 100.00   1.00   10.00    --  106.46  77.00-150.00   26
 53  \w     34.00  59.00   1.00   10.00    --  106.46-125.00 -90.00   25
;
_diffrn_measurement_device 'four-circle diffractometer'
_diffrn_measurement_device_type 'SuperNova, Single source at offset/far, Atlas'
_diffrn_measurement_method '\w scans'
_diffrn_orient_matrix_type 'CrysAlisPro convention (1999,Acta A55,543-557)'
_diffrn_orient_matrix_UB_11 -0.0314062000
_diffrn_orient_matrix_UB_12 -0.0350407000
_diffrn_orient_matrix_UB_13 -0.0861413000
_diffrn_orient_matrix_UB_21 0.1817975000
_diffrn_orient_matrix_UB_22 -0.0011412000
_diffrn_orient_matrix_UB_23 -0.0500991000
_diffrn_orient_matrix_UB_31 0.0985829000
_diffrn_orient_matrix_UB_32 -0.2008048000
_diffrn_orient_matrix_UB_33 0.0311976000
_diffrn_radiation_monochromator mirror
_diffrn_radiation_probe x-ray
_diffrn_radiation_type CuK\a
_diffrn_radiation_wavelength 1.54184
_diffrn_reflns_av_R_equivalents 0.0316
_diffrn_reflns_av_unetI/netI 0.0188
_diffrn_reflns_Laue_measured_fraction_full 0.998
_diffrn_reflns_Laue_measured_fraction_max 0.984
_diffrn_reflns_limit_h_max 10
_diffrn_reflns_limit_h_min -10
_diffrn_reflns_limit_k_max 10
_diffrn_reflns_limit_k_min -10
_diffrn_reflns_limit_l_max 18
_diffrn_reflns_limit_l_min -19
_diffrn_reflns_number 19807
_diffrn_reflns_point_group_measured_fraction_full 0.998
_diffrn_reflns_point_group_measured_fraction_max 0.984
_diffrn_reflns_theta_full 67.684
_diffrn_reflns_theta_max 73.597
_diffrn_reflns_theta_min 5.855
_diffrn_source 'micro-focus sealed X-ray tube'
_diffrn_source_type 'SuperNova (Cu) X-ray Source'
_exptl_absorpt_coefficient_mu 0.654
_exptl_absorpt_correction_T_max 1.000
_exptl_absorpt_correction_T_min 0.755
_exptl_absorpt_correction_type gaussian
_exptl_absorpt_process_details
;
CrysAlisPro 1.171.39.37b (Rigaku Oxford Diffraction, 2017)
Numerical absorption correction based on gaussian integration over
			a multifaceted crystal model
Empirical absorption correction using spherical harmonics,
 implemented in SCALE3 ABSPACK scaling algorithm.
;
_exptl_crystal_colour 'clear light yellow'
_exptl_crystal_colour_lustre clear
_exptl_crystal_colour_modifier light
_exptl_crystal_colour_primary yellow
_exptl_crystal_density_diffrn 1.287
_exptl_crystal_description irregular
_exptl_crystal_F_000 392
_exptl_crystal_size_max 0.264
_exptl_crystal_size_mid 0.174
_exptl_crystal_size_min 0.141
_refine_diff_density_max 0.236
_refine_diff_density_min -0.219
_refine_diff_density_rms 0.041
_refine_ls_extinction_method none
_refine_ls_goodness_of_fit_ref 1.060
_refine_ls_hydrogen_treatment constr
_refine_ls_matrix_type full
_refine_ls_number_parameters 257
_refine_ls_number_reflns 3784
_refine_ls_number_restraints 0
_refine_ls_restrained_S_all 1.060
_refine_ls_R_factor_all 0.0390
_refine_ls_R_factor_gt 0.0356
_refine_ls_shift/su_max 0.001
_refine_ls_shift/su_mean 0.000
_refine_ls_structure_factor_coef Fsqd
_refine_ls_weighting_details 'w=1/[\s^2^(Fo^2^)+(0.0484P)^2^+0.2986P] where P=(Fo^2^+2Fc^2^)/3'
_refine_ls_weighting_scheme calc
_refine_ls_wR_factor_gt 0.0924
_refine_ls_wR_factor_ref 0.0953
_reflns_Friedel_coverage 0.000
_reflns_number_gt 3440
_reflns_number_total 3784
_reflns_threshold_expression 'I > 2\s(I)'
_cod_data_source_file jo8b00795_si_002.cif
_cod_data_source_block r045
_cod_database_code 4035602
_shelx_shelxl_version_number 2016/6
_chemical_oxdiff_formula 'C24 H22 N2 O2'
_chemical_oxdiff_usercomment Simeth_Koenig_NS_fulgimide3
_shelx_space_group_comment
;
The symmetry employed for this shelxl refinement is uniquely defined
by the following loop, which should always be used as a source of
symmetry information in preference to the above space-group names.
They are only intended as comments.
;
_reflns_odcompleteness_completeness 99.88
_reflns_odcompleteness_iscentric 1
_reflns_odcompleteness_theta 66.97
_olex2_refinement_description
;
1. Fixed Uiso
 At 1.2 times of:
  All C(H) groups, All N(H) groups
 At 1.5 times of:
  All C(H,H,H) groups
2.a Aromatic/amide H refined with riding coordinates:
 N2(H2), C22(H22), C23(H23), C21(H21), C24(H24), C7(H7), C11(H11), C10(H10),
 C8(H8), C9(H9)
2.b Idealised Me refined as rotating group:
 C1(H1A,H1B,H1C), C20(H20A,H20B,H20C), C17(H17A,H17B,H17C), C18(H18A,H18B,H18C)
;
_olex2_date_sample_data_collection 2018-05-07
_olex2_date_sample_submission 2018-05-04
_olex2_diffrn_ambient_temperature_device 'Oxford cryosystem 700'
_olex2_exptl_crystal_mounting_method 'The crystal was mounted on a MITIGEN holder with inert oil'
_olex2_submission_original_sample_id 'NS_fulgimide 3'
_olex2_submission_special_instructions 'No special instructions were received'
_oxdiff_exptl_absorpt_empirical_details
;
Empirical correction (ABSPACK) includes:
- Absorption correction using spherical harmonics
- Frame scaling
;
_oxdiff_exptl_absorpt_empirical_full_max 2.117
_oxdiff_exptl_absorpt_empirical_full_min 0.598

loop_
_space_group_symop_operation_xyz
'x, y, z'
'-x, -y, -z'

loop_
_atom_site_label
_atom_site_type_symbol
_atom_site_fract_x
_atom_site_fract_y
_atom_site_fract_z
_atom_site_U_iso_or_equiv
_atom_site_adp_type
_atom_site_occupancy
_atom_site_site_symmetry_order
_atom_site_calc_flag
_atom_site_refinement_flags_posn
O2 O -0.07697(11) 0.62663(12) 0.68311(6) 0.0298(2) Uani 1 1 d .
O1 O 0.24006(12) 0.92117(12) 0.50595(6) 0.0296(2) Uani 1 1 d .
N1 N 0.57840(12) 0.54636(12) 0.87285(6) 0.0182(2) Uani 1 1 d .
N2 N 0.05324(13) 0.79642(14) 0.58732(7) 0.0240(2) Uani 1 1 d .
H2 H -0.040216 0.868887 0.561476 0.029 Uiso 1 1 calc R
C2 C 0.63358(14) 0.36782(15) 0.90075(7) 0.0175(2) Uani 1 1 d .
C4 C 0.40577(14) 0.47365(15) 0.81592(7) 0.0178(2) Uani 1 1 d .
C3 C 0.52946(14) 0.31617(15) 0.86550(7) 0.0175(2) Uani 1 1 d .
C5 C 0.43991(14) 0.61066(15) 0.82217(7) 0.0177(2) Uani 1 1 d .
C6 C 0.34995(15) 0.79828(15) 0.78340(7) 0.0198(2) Uani 1 1 d .
C12 C 0.25993(14) 0.49121(15) 0.77277(7) 0.0188(2) Uani 1 1 d .
C13 C 0.23375(15) 0.57648(15) 0.68730(8) 0.0196(2) Uani 1 1 d .
C22 C 0.69227(15) 0.01924(15) 0.93708(8) 0.0220(2) Uani 1 1 d .
H22 H 0.715975 -0.099306 0.948845 0.026 Uiso 1 1 calc R
C14 C 0.34583(15) 0.65112(15) 0.61880(7) 0.0197(2) Uani 1 1 d .
C23 C 0.78578(15) 0.07518(16) 0.97573(8) 0.0217(2) Uani 1 1 d .
H23 H 0.866282 -0.006065 1.015005 0.026 Uiso 1 1 calc R
C21 C 0.56519(15) 0.13771(15) 0.88166(7) 0.0203(2) Uani 1 1 d .
H21 H 0.504585 0.099553 0.855607 0.024 Uiso 1 1 calc R
C16 C 0.52831(16) 0.58316(16) 0.59645(7) 0.0218(2) Uani 1 1 d .
C1 C 0.64319(15) 0.65229(15) 0.90043(8) 0.0209(2) Uani 1 1 d .
H1A H 0.691556 0.593697 0.956069 0.031 Uiso 1 1 calc GR
H1B H 0.544242 0.766296 0.909262 0.031 Uiso 1 1 calc GR
H1C H 0.736466 0.666713 0.854158 0.031 Uiso 1 1 calc GR
C15 C 0.21630(16) 0.80680(16) 0.56413(8) 0.0222(2) Uani 1 1 d .
C24 C 0.76122(14) 0.24819(15) 0.95686(7) 0.0202(2) Uani 1 1 d .
H24 H 0.827311 0.283602 0.980681 0.024 Uiso 1 1 calc R
C19 C 0.05315(15) 0.65932(16) 0.65577(8) 0.0217(2) Uani 1 1 d .
C7 C 0.45121(17) 0.88541(16) 0.72980(8) 0.0242(3) Uani 1 1 d .
H7 H 0.577374 0.827026 0.722081 0.029 Uiso 1 1 calc R
C20 C 0.13220(16) 0.42306(17) 0.83560(8) 0.0253(3) Uani 1 1 d .
H20A H 0.198693 0.299228 0.856525 0.038 Uiso 1 1 calc GR
H20B H 0.039598 0.440221 0.803753 0.038 Uiso 1 1 calc GR
H20C H 0.077011 0.486330 0.886523 0.038 Uiso 1 1 calc GR
C17 C 0.65520(16) 0.40430(17) 0.63834(8) 0.0258(3) Uani 1 1 d .
H17A H 0.704764 0.417469 0.684245 0.039 Uiso 1 1 calc GR
H17B H 0.751959 0.345954 0.592496 0.039 Uiso 1 1 calc GR
H17C H 0.590147 0.334911 0.665114 0.039 Uiso 1 1 calc GR
C11 C 0.16097(16) 0.88931(16) 0.79514(8) 0.0232(2) Uani 1 1 d .
H11 H 0.092169 0.833860 0.831923 0.028 Uiso 1 1 calc R
C10 C 0.07449(18) 1.06200(17) 0.75244(9) 0.0300(3) Uani 1 1 d .
H10 H -0.051643 1.121136 0.760090 0.036 Uiso 1 1 calc R
C8 C 0.3641(2) 1.05857(18) 0.68811(9) 0.0314(3) Uani 1 1 d .
H8 H 0.432204 1.116167 0.653048 0.038 Uiso 1 1 calc R
C18 C 0.62291(17) 0.67872(19) 0.52698(8) 0.0296(3) Uani 1 1 d .
H18A H 0.665003 0.628130 0.471996 0.044 Uiso 1 1 calc GR
H18B H 0.724449 0.667536 0.549485 0.044 Uiso 1 1 calc GR
H18C H 0.539756 0.801589 0.515037 0.044 Uiso 1 1 calc GR
C9 C 0.1762(2) 1.14623(17) 0.69843(9) 0.0338(3) Uani 1 1 d .
H9 H 0.118382 1.261335 0.669166 0.041 Uiso 1 1 calc R

loop_
_atom_site_aniso_label
_atom_site_aniso_U_11
_atom_site_aniso_U_22
_atom_site_aniso_U_33
_atom_site_aniso_U_23
_atom_site_aniso_U_13
_atom_site_aniso_U_12
O2 0.0222(4) 0.0337(5) 0.0348(5) 0.0034(4) -0.0119(4) -0.0138(4)
O1 0.0298(5) 0.0301(5) 0.0269(4) 0.0076(4) -0.0126(4) -0.0134(4)
N1 0.0183(4) 0.0184(5) 0.0186(4) -0.0030(4) -0.0047(3) -0.0077(4)
N2 0.0213(5) 0.0248(5) 0.0241(5) 0.0023(4) -0.0120(4) -0.0076(4)
C2 0.0162(5) 0.0192(5) 0.0159(5) -0.0028(4) -0.0012(4) -0.0075(4)
C4 0.0175(5) 0.0195(5) 0.0150(5) -0.0012(4) -0.0035(4) -0.0073(4)
C3 0.0167(5) 0.0204(6) 0.0144(5) -0.0013(4) -0.0032(4) -0.0077(4)
C5 0.0168(5) 0.0203(6) 0.0145(5) -0.0024(4) -0.0025(4) -0.0072(4)
C6 0.0240(6) 0.0191(6) 0.0162(5) -0.0040(4) -0.0051(4) -0.0080(5)
C12 0.0171(5) 0.0174(5) 0.0211(5) -0.0033(4) -0.0049(4) -0.0058(4)
C13 0.0177(5) 0.0198(6) 0.0214(5) -0.0036(4) -0.0062(4) -0.0066(4)
C22 0.0203(5) 0.0184(6) 0.0255(6) 0.0002(4) -0.0050(4) -0.0082(5)
C14 0.0228(5) 0.0209(6) 0.0163(5) -0.0019(4) -0.0073(4) -0.0088(5)
C23 0.0164(5) 0.0220(6) 0.0226(5) 0.0015(4) -0.0065(4) -0.0058(4)
C21 0.0199(5) 0.0215(6) 0.0211(5) -0.0025(4) -0.0050(4) -0.0099(4)
C16 0.0235(6) 0.0263(6) 0.0161(5) -0.0035(4) -0.0055(4) -0.0100(5)
C1 0.0204(5) 0.0221(6) 0.0230(6) -0.0051(4) -0.0042(4) -0.0104(5)
C15 0.0234(6) 0.0240(6) 0.0196(5) -0.0024(5) -0.0079(4) -0.0090(5)
C24 0.0161(5) 0.0245(6) 0.0206(5) -0.0026(4) -0.0054(4) -0.0086(4)
C19 0.0209(5) 0.0227(6) 0.0211(5) -0.0029(4) -0.0082(4) -0.0071(5)
C7 0.0288(6) 0.0243(6) 0.0212(5) -0.0013(5) -0.0066(5) -0.0129(5)
C20 0.0214(6) 0.0303(7) 0.0239(6) 0.0025(5) -0.0068(4) -0.0127(5)
C17 0.0201(6) 0.0288(7) 0.0218(6) -0.0047(5) -0.0032(4) -0.0052(5)
C11 0.0241(6) 0.0220(6) 0.0202(5) -0.0043(4) -0.0041(4) -0.0066(5)
C10 0.0300(6) 0.0226(6) 0.0287(6) -0.0057(5) -0.0093(5) -0.0017(5)
C8 0.0470(8) 0.0266(7) 0.0261(6) 0.0037(5) -0.0114(5) -0.0215(6)
C18 0.0252(6) 0.0373(7) 0.0235(6) 0.0003(5) -0.0035(5) -0.0140(6)
C9 0.0475(8) 0.0179(6) 0.0311(7) 0.0018(5) -0.0163(6) -0.0084(6)

loop_
_atom_type_symbol
_atom_type_description
_atom_type_scat_dispersion_real
_atom_type_scat_dispersion_imag
_atom_type_scat_source
C C 0.0181 0.0091 'International Tables Vol C Tables 4.2.6.8 and 6.1.1.4'
H H 0.0000 0.0000 'International Tables Vol C Tables 4.2.6.8 and 6.1.1.4'
N N 0.0311 0.0180 'International Tables Vol C Tables 4.2.6.8 and 6.1.1.4'
O O 0.0492 0.0322 'International Tables Vol C Tables 4.2.6.8 and 6.1.1.4'

loop_
_exptl_crystal_face_index_h
_exptl_crystal_face_index_k
_exptl_crystal_face_index_l
_exptl_crystal_face_perp_dist
4 -1 -3 0.0777
-1 -1 9 0.0426
-1 0 9 0.0390
-3 0 -9 0.0928
-3 -4 -8 0.0689
3 4 9 0.0955
3 -1 -6 0.0638
3 0 -6 0.0739
0 5 0 0.1391
0 -3 -9 0.0653
1 0 10 0.0394
5 1 5 0.0909
5 5 3 0.1208
-5 -5 -3 0.0560
-4 0 -4 0.0837
-1 4 -1 0.1315
5 0 4 0.0864
1 1 10 0.0485
3 4 -5 0.1128
-4 1 4 0.0872
-3 -3 5 0.0557

loop_
_geom_angle_atom_site_label_1
_geom_angle_atom_site_label_2
_geom_angle_atom_site_label_3
_geom_angle
C2 N1 C5 108.91(9)
C2 N1 C1 125.01(9)
C5 N1 C1 125.79(9)
C15 N2 C19 114.21(10)
N1 C2 C3 108.16(9)
N1 C2 C24 130.04(10)
C24 C2 C3 121.74(10)
C3 C4 C12 127.22(10)
C5 C4 C3 106.88(9)
C5 C4 C12 125.72(10)
C2 C3 C4 106.56(10)
C21 C3 C2 119.17(10)
C21 C3 C4 134.25(10)
N1 C5 C6 122.17(10)
C4 C5 N1 109.47(10)
C4 C5 C6 128.36(10)
C7 C6 C5 120.86(10)
C11 C6 C5 120.15(10)
C11 C6 C7 118.88(11)
C4 C12 C20 113.67(9)
C13 C12 C4 122.60(10)
C13 C12 C20 123.43(10)
C12 C13 C14 129.34(10)
C12 C13 C19 122.73(10)
C14 C13 C19 105.74(9)
C21 C22 C23 120.99(11)
C13 C14 C15 105.77(9)
C16 C14 C13 129.58(11)
C16 C14 C15 123.78(10)
C24 C23 C22 121.54(10)
C22 C21 C3 118.79(10)
C14 C16 C17 123.00(11)
C14 C16 C18 123.28(11)
C17 C16 C18 113.72(10)
O1 C15 N2 123.09(11)
O1 C15 C14 130.53(11)
N2 C15 C14 106.28(10)
C23 C24 C2 117.52(10)
O2 C19 N2 123.33(10)
O2 C19 C13 130.68(11)
N2 C19 C13 105.93(10)
C8 C7 C6 120.24(12)
C10 C11 C6 120.63(12)
C9 C10 C11 120.00(12)
C9 C8 C7 120.35(12)
C10 C9 C8 119.87(12)

loop_
_geom_bond_atom_site_label_1
_geom_bond_atom_site_label_2
_geom_bond_distance
O2 C19 1.2192(15)
O1 C15 1.2237(15)
N1 C2 1.3761(15)
N1 C5 1.3828(14)
N1 C1 1.4564(14)
N2 C15 1.3808(15)
N2 C19 1.3843(15)
C2 C3 1.4178(15)
C2 C24 1.3952(15)
C4 C3 1.4389(15)
C4 C5 1.3827(15)
C4 C12 1.4730(15)
C3 C21 1.4006(16)
C5 C6 1.4698(16)
C6 C7 1.3988(16)
C6 C11 1.3942(16)
C12 C13 1.3563(16)
C12 C20 1.5079(15)
C13 C14 1.4815(16)
C13 C19 1.4974(15)
C22 C23 1.4009(16)
C22 C21 1.3835(16)
C14 C16 1.3513(16)
C14 C15 1.4922(16)
C23 C24 1.3814(17)
C16 C17 1.4990(17)
C16 C18 1.5015(16)
C7 C8 1.3871(18)
C11 C10 1.3887(17)
C10 C9 1.386(2)
C8 C9 1.386(2)

loop_
_exptl_oxdiff_crystal_face_indexfrac_h
_exptl_oxdiff_crystal_face_indexfrac_k
_exptl_oxdiff_crystal_face_indexfrac_l
_exptl_oxdiff_crystal_face_x
_exptl_oxdiff_crystal_face_y
_exptl_oxdiff_crystal_face_z
3.9957 -1.0085 -3.0085 0.1690 0.8783 0.5025
-0.9963 -0.9935 9.0086 -0.7099 -0.6313 0.3823
-0.9956 0.0074 9.0077 -0.7449 -0.6323 0.1814
-3.0021 -0.0019 -9.0002 0.8696 -0.0949 -0.5764
-3.0047 -4.0049 -7.9959 0.9235 -0.1411 0.2585
3.0051 4.0056 8.9965 -1.0097 0.0910 -0.2274
2.9950 -1.0091 -6.0086 0.4589 0.8467 0.3104
2.9957 -0.0082 -6.0095 0.4239 0.8457 0.1095
0.0038 5.0046 -0.0045 -0.1751 -0.0048 -1.0047
-0.0061 -3.0088 -9.0031 0.8812 0.4534 0.3227
1.0037 0.0053 10.0046 -0.8935 -0.3188 0.4100
5.0000 0.9974 4.9929 -0.6221 0.6577 0.4484
5.0022 4.9997 2.9880 -0.5897 0.7540 -0.4176
-5.0022 -4.9997 -2.9880 0.5897 -0.7540 0.4176
-3.9994 0.0028 -3.9951 0.4696 -0.5269 -0.5195
-0.9968 4.0044 -1.0024 -0.0227 -0.1356 -0.9336
4.9988 -0.0042 3.9932 -0.5008 0.7087 0.6182
1.0044 1.0062 10.0037 -0.9285 -0.3197 0.2091
2.9991 3.9962 -5.0125 0.1976 0.7918 -0.6632
-3.9952 1.0091 4.0092 -0.2552 -0.9283 -0.4714
-2.9984 -2.9952 5.0116 -0.2326 -0.7928 0.4622
